data_1541283
loop_
_publ_author_name
'Murphy, S.'

_publ_section_title
;
 The Structure of the T' Phase in the System Al-Cu-Zn
;
_journal_issue 1
_journal_name_full 'Metal Science'
_journal_page_first 163
_journal_page_last 168
_journal_paper_doi 10.1179/030634575790444414
_journal_volume 9
_journal_year 1975
_chemical_formula_sum 'Al4.2 Cu3.2 Zn0.7'
_space_group_IT_number 146
_symmetry_space_group_name_Hall 'R 3'
_symmetry_space_group_name_H-M 'R 3 :H'
_cell_angle_alpha 90
_cell_angle_beta 90
_cell_angle_gamma 120
_cell_formula_units_Z 3
_cell_length_a 4.111
_cell_length_b 4.111
_cell_length_c 25.036
_cell_volume 366.430
_citation_journal_id_ASTM METSC7
_cod_data_source_file Murphy_METSC7_1975_440.cif
_cod_data_source_block Al4.2Cu3.2Zn0.7
_cod_original_cell_volume 366.4296
_cod_database_code 1541283

loop_
_symmetry_equiv_pos_as_xyz
x,y,z
-y,x-y,z
-x+y,-x,z
x+2/3,y+1/3,z+1/3
-y+2/3,x-y+1/3,z+1/3
-x+y+2/3,-x+1/3,z+1/3
x+1/3,y+2/3,z+2/3
-y+1/3,x-y+2/3,z+2/3
-x+y+1/3,-x+2/3,z+2/3

loop_
_atom_site_label
_atom_site_type_symbol
_atom_site_fract_x
_atom_site_fract_y
_atom_site_fract_z
_atom_site_occupancy
_atom_site_U_iso_or_equiv
Al4 Al 0 0 0.6 0.9 0.0
Al1 Al 0 0 0 0.9 0.0
Zn3 Zn 0 0 0.6 0.1 0.0
Zn4 Zn 0 0 0.8 0.25 0.0
Cu2 Cu 0 0 0.3 0.7 0.0
Al2 Al 0 0 0.2 0.75 0.0
Al3 Al 0 0 0.4 0.9 0.0
Al5 Al 0 0 0.8 0.75 0.0
Cu4 Cu 0 0 0.9 0.9 0.0
Cu3 Cu 0 0 0.7 0.7 0.0
Cu1 Cu 0 0 0.1 0.9 0.0
Zn1 Zn 0 0 0.2 0.25 0.0
Zn2 Zn 0 0 0.4 0.1 0.0
